data_7062615
loop_
_publ_author_name
'Haribabu, Jebiti'
'Balakrishnan, Nithya'
'Swaminathan, Srividya'
'Dorairaj, Dorothy Priyanka'
'Azam, Mohammad'
'Subarkhan, Mohamed Kasim Mohamed'
'Chang, Yu-Lun'
'Hsu, Sodio C. N.'
'\<Starha, Pavel'
'Karvembu, Ramasamy'

_publ_section_title
;
 Michael addition-driven synthesis of cytotoxic palladium(ii) complexes
 from chromone thiosemicarbazones: investigation of anticancer activity
 through in vitro and in vivo studies
;
_journal_issue 33
_journal_name_full 'New Journal of Chemistry'
_journal_page_first 15748
_journal_page_last 15759
_journal_paper_doi 10.1039/D3NJ02067C
_journal_volume 47
_journal_year 2023
_chemical_formula_moiety 'C36 H36 N3 O3 P Pd S'
_chemical_formula_sum 'C36 H36 N3 O3 P Pd S'
_chemical_formula_weight 728.11
_space_group_crystal_system monoclinic
_space_group_IT_number 14
_space_group_name_Hall '-P 2ybc'
_space_group_name_H-M_alt 'P 1 21/c 1'
_atom_sites_solution_hydrogens geom
_atom_sites_solution_primary dual
_audit_creation_date 2020-06-30
_audit_creation_method
;
Olex2 1.3
(compiled Nov 21 2019 18:26:39 for OlexSys, GUI svn.r6003)
;
_audit_update_record
;
2022-10-26 deposited with the CCDC.	2023-07-17 downloaded from the CCDC.
;
_cell_angle_alpha 90
_cell_angle_beta 107.475(2)
_cell_angle_gamma 90
_cell_formula_units_Z 4
_cell_length_a 14.9766(3)
_cell_length_b 15.6463(3)
_cell_length_c 14.7578(3)
_cell_measurement_reflns_used 19119
_cell_measurement_temperature 113(2)
_cell_measurement_theta_max 26.9780
_cell_measurement_theta_min 2.1360
_cell_volume 3298.57(12)
_computing_cell_refinement 'CrysAlisPro 1.171.41.56a (Rigaku OD, 2020)'
_computing_data_collection 'CrysAlisPro 1.171.41.56a (Rigaku OD, 2020)'
_computing_data_reduction 'CrysAlisPro 1.171.41.56a (Rigaku OD, 2020)'
_computing_molecular_graphics 'Olex2 1.3 (Dolomanov et al., 2009)'
_computing_publication_material 'Olex2 1.3 (Dolomanov et al., 2009)'
_computing_structure_refinement 'XL  (Sheldrick, 2008)'
_computing_structure_solution 'SHELXT 2018/2 (Sheldrick, 2018)'
_diffrn_ambient_temperature 113(2)
_diffrn_detector 'Hybrid Pixel Array Detector'
_diffrn_detector_area_resol_mean 10.0000
_diffrn_measured_fraction_theta_full 0.995
_diffrn_measured_fraction_theta_max 0.948
_diffrn_measurement_details
;
List of Runs (angles in degrees, time in seconds):

  # Type    Start    End  Width  t~exp~   \w     \q     \k     \f   Frames
#--------------------------------------------------------------------------
  1  \w      2.00  28.00   0.50   40.45    --   10.60  82.00   0.00   52
  2  \w     11.00  37.00   0.50   40.45    --   10.60  77.00-180.00   52
  3  \w     11.00 100.00   0.50   40.45    --   10.60  57.00 -30.00  178
  4  \w     -6.00  43.00   0.50   40.45    --   10.60  82.00  30.00   98
  5  \w     65.00  97.00   0.50   40.45    --   10.60  77.00  90.00   64
  6  \w    -79.00  40.00   0.50   40.45    --   10.60 -57.00  60.00  238
  7  \w    -92.00  17.00   0.50   40.45    --  -10.90 -82.00  30.00  218
  8  \w    -41.00   4.00   0.50   40.45    --  -10.90 -82.00 -60.00   90
  9  \w    -35.00   6.00   0.50   40.45    --  -10.90 -82.00 -30.00   82
 10  \w    -97.00 -68.00   0.50   40.45    --  -10.90 -82.00 -60.00   58
;
_diffrn_measurement_device 'four-circle diffractometer'
_diffrn_measurement_device_type 'XtaLAB Pro II AFC12 (RINC): Kappa single'
_diffrn_measurement_method '\w scans'
_diffrn_orient_matrix_type 'CrysAlisPro convention (1999,Acta A55,543-557)'
_diffrn_orient_matrix_UB_11 -0.0234515000
_diffrn_orient_matrix_UB_12 0.0399620000
_diffrn_orient_matrix_UB_13 -0.0060206000
_diffrn_orient_matrix_UB_21 0.0432252000
_diffrn_orient_matrix_UB_22 0.0212915000
_diffrn_orient_matrix_UB_23 0.0064443000
_diffrn_orient_matrix_UB_31 -0.0066955000
_diffrn_orient_matrix_UB_32 -0.0021301000
_diffrn_orient_matrix_UB_33 -0.0496404000
_diffrn_radiation_monochromator mirror
_diffrn_radiation_probe x-ray
_diffrn_radiation_type 'Mo K\a'
_diffrn_radiation_wavelength 0.71073
_diffrn_reflns_av_R_equivalents 0.0350
_diffrn_reflns_av_unetI/netI 0.0331
_diffrn_reflns_Laue_measured_fraction_full 0.995
_diffrn_reflns_Laue_measured_fraction_max 0.948
_diffrn_reflns_limit_h_max 18
_diffrn_reflns_limit_h_min -18
_diffrn_reflns_limit_k_max 19
_diffrn_reflns_limit_k_min -19
_diffrn_reflns_limit_l_max 18
_diffrn_reflns_limit_l_min -17
_diffrn_reflns_number 31464
_diffrn_reflns_point_group_measured_fraction_full 0.995
_diffrn_reflns_point_group_measured_fraction_max 0.948
_diffrn_reflns_theta_full 25.242
_diffrn_reflns_theta_max 27.070
_diffrn_reflns_theta_min 1.930
_diffrn_source 'micro-focus sealed X-ray tube'
_diffrn_source_type 'Rigaku (Mo) X-ray Source'
_exptl_absorpt_coefficient_mu 0.715
_exptl_absorpt_correction_T_max 1.00000
_exptl_absorpt_correction_T_min 0.71105
_exptl_absorpt_correction_type multi-scan
_exptl_absorpt_process_details
;
CrysAlisPro 1.171.41.56a (Rigaku Oxford Diffraction, 2020)
Empirical absorption correction using spherical harmonics,
 implemented in SCALE3 ABSPACK scaling algorithm.
;
_exptl_crystal_colour 'clear light yellow'
_exptl_crystal_colour_lustre clear
_exptl_crystal_colour_modifier light
_exptl_crystal_colour_primary yellow
_exptl_crystal_density_diffrn 1.466
_exptl_crystal_description block
_exptl_crystal_F_000 1496
_exptl_crystal_size_max 0.1
_exptl_crystal_size_mid 0.1
_exptl_crystal_size_min 0.1
_refine_diff_density_max 1.275
_refine_diff_density_min -0.434
_refine_diff_density_rms 0.076
_refine_ls_extinction_method none
_refine_ls_goodness_of_fit_ref 1.086
_refine_ls_hydrogen_treatment constr
_refine_ls_matrix_type full
_refine_ls_number_parameters 407
_refine_ls_number_reflns 6876
_refine_ls_number_restraints 0
_refine_ls_restrained_S_all 1.086
_refine_ls_R_factor_all 0.0364
_refine_ls_R_factor_gt 0.0310
_refine_ls_shift/su_max 0.002
_refine_ls_shift/su_mean 0.000
_refine_ls_structure_factor_coef Fsqd
_refine_ls_weighting_details 'w=1/[\s^2^(Fo^2^)+(0.0106P)^2^+5.8413P] where P=(Fo^2^+2Fc^2^)/3'
_refine_ls_weighting_scheme calc
_refine_ls_wR_factor_gt 0.0657
_refine_ls_wR_factor_ref 0.0676
_reflns_Friedel_coverage 0.000
_reflns_number_gt 6173
_reflns_number_total 6876
_reflns_threshold_expression 'I > 2\s(I)'
_cod_data_source_file d3nj02067c2.cif
_cod_data_source_block exp_583
_cod_depositor_comments 'Adding full bibliography for 7062615.cif.'
_cod_database_code 7062615
_shelx_shelxl_version_number 2014/7
_shelx_space_group_comment
;
The symmetry employed for this shelxl refinement is uniquely defined
by the following loop, which should always be used as a source of
symmetry information in preference to the above space-group names.
They are only intended as comments.
;
_shelx_estimated_absorpt_t_max 0.932
_shelx_estimated_absorpt_t_min 0.932
_reflns_odcompleteness_completeness 99.40
_reflns_odcompleteness_iscentric 1
_reflns_odcompleteness_theta 26.32
_olex2_refinement_description
;
1. Fixed Uiso
 At 1.2 times of:
  All C(H) groups, All C(H,H) groups, All N(H) groups
 At 1.5 times of:
  All C(H,H,H) groups
2.a Ternary CH refined with riding coordinates:
 C10(H10), C13(H13)
2.b Secondary CH2 refined with riding coordinates:
 C14(H14A,H14B), C15(H15A,H15B), C16(H16A,H16B), C17(H17A,H17B), C18(H18A,H18B)
2.c Aromatic/amide H refined with riding coordinates:
 C1(H1), N3(H3), C5(H5), C6(H6), C7(H7), C8(H8), C20(H20), C21(H21), C22(H22),
 C23(H23), C24(H24), C26(H26), C27(H27), C28(H28), C29(H29), C30(H30), C32(H32),
  C33(H33), C34(H34), C35(H35), C36(H36)
2.d Idealised Me refined as rotating group:
 C11(H11A,H11B,H11C)
;
_smtbx_masks_void_probe_radius 1.2
_smtbx_masks_void_truncation_radius 1.2
_olex2_submission_special_instructions 'No special instructions were received'
_oxdiff_exptl_absorpt_empirical_details
;
Empirical correction (ABSPACK) includes:
- Absorption correction using spherical harmonics
- Frame scaling
;
_oxdiff_exptl_absorpt_empirical_full_max 1.226
_oxdiff_exptl_absorpt_empirical_full_min 0.782

loop_
_space_group_symop_operation_xyz
'x, y, z'
'-x, y+1/2, -z+1/2'
'-x, -y, -z'
'x, -y-1/2, z-1/2'

loop_
_atom_site_label
_atom_site_type_symbol
_atom_site_fract_x
_atom_site_fract_y
_atom_site_fract_z
_atom_site_U_iso_or_equiv
_atom_site_adp_type
_atom_site_occupancy
_atom_site_site_symmetry_order
_atom_site_calc_flag
_atom_site_refinement_flags_posn
_atom_site_refinement_flags_adp
_atom_site_refinement_flags_occupancy
_atom_site_disorder_assembly
_atom_site_disorder_group
C1 C 0.41520(17) 0.63354(16) 0.78994(17) 0.0175(5) Uani 1 1 d . . . . .
H1 H 0.4450 0.6659 0.8453 0.021 Uiso 1 1 calc R U . . .
N1 N 0.45985(13) 0.56744(13) 0.77326(14) 0.0147(4) Uani 1 1 d . . . . .
O1 O 0.28674(11) 0.55334(11) 0.61312(11) 0.0160(4) Uani 1 1 d . . . . .
P1 P 0.34249(4) 0.38283(4) 0.55748(4) 0.01237(13) Uani 1 1 d . . . . .
Pd1 Pd 0.40747(2) 0.48673(2) 0.66323(2) 0.01234(6) Uani 1 1 d . . . . .
S1 S 0.54368(4) 0.41813(4) 0.72105(4) 0.01676(13) Uani 1 1 d . . . . .
C2 C 0.32599(17) 0.66229(16) 0.73335(17) 0.0170(5) Uani 1 1 d . . . . .
N2 N 0.54640(14) 0.55160(13) 0.84035(14) 0.0175(4) Uani 1 1 d . . . . .
O2 O 0.23372(14) 0.70359(12) 0.82692(14) 0.0293(4) Uani 1 1 d . . . . .
C3 C 0.26904(16) 0.62228(15) 0.65265(16) 0.0153(5) Uani 1 1 d . . . . .
N3 N 0.67513(14) 0.46322(14) 0.87647(15) 0.0212(5) Uani 1 1 d . . . . .
H3 H 0.7041 0.4206 0.8583 0.025 Uiso 1 1 calc R U . . .
O3 O 0.22656(12) 0.78990(11) 0.69863(12) 0.0225(4) Uani 1 1 d . . . . .
C4 C 0.17866(17) 0.66301(16) 0.60352(17) 0.0171(5) Uani 1 1 d . . . . .
C5 C 0.11264(17) 0.62330(17) 0.52797(17) 0.0193(5) Uani 1 1 d . . . . .
H5 H 0.1237 0.5670 0.5099 0.023 Uiso 1 1 calc R U . . .
C6 C 0.03097(17) 0.66539(18) 0.47906(19) 0.0228(6) Uani 1 1 d . . . . .
H6 H -0.0137 0.6379 0.4278 0.027 Uiso 1 1 calc R U . . .
C7 C 0.01457(18) 0.74764(18) 0.5050(2) 0.0245(6) Uani 1 1 d . . . . .
H7 H -0.0413 0.7765 0.4711 0.029 Uiso 1 1 calc R U . . .
C8 C 0.07912(18) 0.78817(17) 0.58010(19) 0.0225(6) Uani 1 1 d . . . . .
H8 H 0.0673 0.8442 0.5985 0.027 Uiso 1 1 calc R U . . .
C9 C 0.16083(17) 0.74611(16) 0.62798(18) 0.0192(5) Uani 1 1 d . . . . .
C10 C 0.28528(19) 0.73663(18) 0.77174(18) 0.0239(6) Uani 1 1 d . . . . .
H10 H 0.3375 0.7720 0.8128 0.029 Uiso 1 1 calc R U . . .
C11 C 0.1984(3) 0.7671(2) 0.8776(2) 0.0416(8) Uani 1 1 d . . . . .
H11A H 0.1497 0.8007 0.8326 0.062 Uiso 1 1 calc R U . . .
H11B H 0.2495 0.8049 0.9119 0.062 Uiso 1 1 calc R U . . .
H11C H 0.1718 0.7389 0.9230 0.062 Uiso 1 1 calc R U . . .
C12 C 0.58825(16) 0.48492(16) 0.82030(16) 0.0161(5) Uani 1 1 d . . . . .
C13 C 0.72297(17) 0.50674(16) 0.96542(17) 0.0180(5) Uani 1 1 d . . . . .
H13 H 0.7099 0.5693 0.9563 0.022 Uiso 1 1 calc R U . . .
C14 C 0.68887(18) 0.47666(18) 1.04736(18) 0.0232(6) Uani 1 1 d . . . . .
H14A H 0.6962 0.4139 1.0542 0.028 Uiso 1 1 calc R U . . .
H14B H 0.6216 0.4903 1.0336 0.028 Uiso 1 1 calc R U . . .
C15 C 0.74428(19) 0.51986(19) 1.14009(18) 0.0259(6) Uani 1 1 d . . . . .
H15A H 0.7320 0.5821 1.1352 0.031 Uiso 1 1 calc R U . . .
H15B H 0.7230 0.4974 1.1929 0.031 Uiso 1 1 calc R U . . .
C16 C 0.84904(19) 0.50410(18) 1.16175(19) 0.0280(6) Uani 1 1 d . . . . .
H16A H 0.8833 0.5346 1.2207 0.034 Uiso 1 1 calc R U . . .
H16B H 0.8622 0.4422 1.1719 0.034 Uiso 1 1 calc R U . . .
C17 C 0.88272(19) 0.5354(2) 1.0798(2) 0.0313(7) Uani 1 1 d . . . . .
H17A H 0.8750 0.5982 1.0738 0.038 Uiso 1 1 calc R U . . .
H17B H 0.9501 0.5222 1.0935 0.038 Uiso 1 1 calc R U . . .
C18 C 0.82810(18) 0.4932(2) 0.98666(19) 0.0285(6) Uani 1 1 d . . . . .
H18A H 0.8417 0.4311 0.9902 0.034 Uiso 1 1 calc R U . . .
H18B H 0.8487 0.5173 0.9342 0.034 Uiso 1 1 calc R U . . .
C19 C 0.29068(16) 0.31028(15) 0.62348(16) 0.0143(5) Uani 1 1 d . . . . .
C20 C 0.22053(17) 0.34233(17) 0.65880(17) 0.0189(5) Uani 1 1 d . . . . .
H20 H 0.1988 0.3993 0.6444 0.023 Uiso 1 1 calc R U . . .
C21 C 0.18265(18) 0.29167(18) 0.71448(18) 0.0221(6) Uani 1 1 d . . . . .
H21 H 0.1342 0.3136 0.7373 0.027 Uiso 1 1 calc R U . . .
C22 C 0.21484(19) 0.20915(17) 0.73724(18) 0.0237(6) Uani 1 1 d . . . . .
H22 H 0.1878 0.1741 0.7745 0.028 Uiso 1 1 calc R U . . .
C23 C 0.2862(2) 0.17808(18) 0.70571(19) 0.0259(6) Uani 1 1 d . . . . .
H23 H 0.3094 0.1220 0.7228 0.031 Uiso 1 1 calc R U . . .
C24 C 0.32468(18) 0.22820(16) 0.64908(17) 0.0194(5) Uani 1 1 d . . . . .
H24 H 0.3742 0.2064 0.6279 0.023 Uiso 1 1 calc R U . . .
C25 C 0.41413(17) 0.32200(16) 0.50146(16) 0.0154(5) Uani 1 1 d . . . . .
C26 C 0.49797(18) 0.35668(17) 0.49722(19) 0.0217(5) Uani 1 1 d . . . . .
H26 H 0.5186 0.4099 0.5272 0.026 Uiso 1 1 calc R U . . .
C27 C 0.5520(2) 0.31462(19) 0.4497(2) 0.0281(6) Uani 1 1 d . . . . .
H27 H 0.6093 0.3391 0.4472 0.034 Uiso 1 1 calc R U . . .
C28 C 0.5227(2) 0.23720(19) 0.4061(2) 0.0295(6) Uani 1 1 d . . . . .
H28 H 0.5601 0.2080 0.3742 0.035 Uiso 1 1 calc R U . . .
C29 C 0.4384(2) 0.20205(19) 0.4088(2) 0.0284(6) Uani 1 1 d . . . . .
H29 H 0.4179 0.1490 0.3783 0.034 Uiso 1 1 calc R U . . .
C30 C 0.38407(18) 0.24413(17) 0.45586(18) 0.0218(6) Uani 1 1 d . . . . .
H30 H 0.3262 0.2201 0.4572 0.026 Uiso 1 1 calc R U . . .
C31 C 0.24778(16) 0.42143(15) 0.45665(16) 0.0147(5) Uani 1 1 d . . . . .
C32 C 0.15498(17) 0.39568(17) 0.43692(17) 0.0198(5) Uani 1 1 d . . . . .
H32 H 0.1381 0.3546 0.4763 0.024 Uiso 1 1 calc R U . . .
C33 C 0.08687(18) 0.43005(19) 0.35952(18) 0.0256(6) Uani 1 1 d . . . . .
H33 H 0.0234 0.4130 0.3468 0.031 Uiso 1 1 calc R U . . .
C34 C 0.11086(19) 0.48851(19) 0.30132(18) 0.0274(6) Uani 1 1 d . . . . .
H34 H 0.0639 0.5120 0.2488 0.033 Uiso 1 1 calc R U . . .
C35 C 0.2034(2) 0.51324(17) 0.31917(18) 0.0255(6) Uani 1 1 d . . . . .
H35 H 0.2202 0.5528 0.2782 0.031 Uiso 1 1 calc R U . . .
C36 C 0.27125(18) 0.48014(16) 0.39691(17) 0.0202(5) Uani 1 1 d . . . . .
H36 H 0.3345 0.4978 0.4095 0.024 Uiso 1 1 calc R U . . .

loop_
_atom_site_aniso_label
_atom_site_aniso_U_11
_atom_site_aniso_U_22
_atom_site_aniso_U_33
_atom_site_aniso_U_23
_atom_site_aniso_U_13
_atom_site_aniso_U_12
C1 0.0195(12) 0.0175(13) 0.0142(11) -0.0034(10) 0.0033(10) -0.0024(10)
N1 0.0133(10) 0.0165(10) 0.0126(10) -0.0017(8) 0.0015(8) 0.0008(8)
O1 0.0138(8) 0.0172(9) 0.0156(8) -0.0045(7) 0.0021(7) 0.0025(7)
P1 0.0120(3) 0.0143(3) 0.0109(3) -0.0010(2) 0.0035(2) -0.0002(2)
Pd1 0.01203(9) 0.01295(9) 0.01187(9) -0.00152(7) 0.00337(7) 0.00020(7)
S1 0.0150(3) 0.0174(3) 0.0158(3) -0.0023(2) 0.0016(2) 0.0028(2)
C2 0.0177(12) 0.0180(13) 0.0150(11) -0.0006(9) 0.0046(10) 0.0037(10)
N2 0.0153(10) 0.0186(11) 0.0158(10) -0.0028(8) 0.0003(8) -0.0003(9)
O2 0.0363(11) 0.0239(10) 0.0325(11) -0.0006(8) 0.0177(9) 0.0056(9)
C3 0.0163(12) 0.0174(12) 0.0139(11) 0.0017(9) 0.0073(9) 0.0001(10)
N3 0.0169(11) 0.0238(12) 0.0198(11) -0.0034(9) 0.0007(9) 0.0051(9)
O3 0.0257(10) 0.0173(9) 0.0221(9) -0.0012(7) 0.0034(8) 0.0061(8)
C4 0.0160(12) 0.0207(13) 0.0173(12) 0.0033(10) 0.0090(10) 0.0024(10)
C5 0.0171(12) 0.0227(14) 0.0202(12) 0.0011(10) 0.0086(10) 0.0004(10)
C6 0.0150(12) 0.0292(15) 0.0239(13) 0.0025(11) 0.0055(11) -0.0015(11)
C7 0.0170(13) 0.0262(15) 0.0304(14) 0.0100(12) 0.0074(11) 0.0080(11)
C8 0.0243(14) 0.0193(13) 0.0269(14) 0.0044(11) 0.0122(11) 0.0064(11)
C9 0.0198(13) 0.0198(13) 0.0191(12) 0.0020(10) 0.0077(10) 0.0017(10)
C10 0.0250(14) 0.0258(15) 0.0190(13) -0.0005(11) 0.0038(11) 0.0072(11)
C11 0.060(2) 0.0364(18) 0.0416(19) 0.0014(15) 0.0351(17) 0.0143(16)
C12 0.0164(12) 0.0171(12) 0.0147(11) 0.0002(9) 0.0042(9) -0.0022(10)
C13 0.0165(12) 0.0179(13) 0.0168(12) -0.0027(10) 0.0008(10) -0.0013(10)
C14 0.0218(13) 0.0249(14) 0.0206(13) 0.0022(11) 0.0030(11) -0.0043(11)
C15 0.0269(14) 0.0300(15) 0.0193(13) 0.0022(11) 0.0048(11) -0.0006(12)
C16 0.0268(14) 0.0277(15) 0.0213(13) -0.0027(11) -0.0051(11) -0.0002(12)
C17 0.0161(13) 0.0423(18) 0.0302(15) -0.0060(13) -0.0007(11) -0.0047(12)
C18 0.0181(13) 0.0421(18) 0.0244(14) -0.0049(13) 0.0049(11) 0.0009(12)
C19 0.0158(12) 0.0153(12) 0.0112(11) -0.0018(9) 0.0032(9) -0.0030(9)
C20 0.0206(13) 0.0197(13) 0.0163(12) 0.0017(10) 0.0055(10) 0.0023(10)
C21 0.0203(13) 0.0302(15) 0.0182(12) -0.0008(11) 0.0094(10) -0.0008(11)
C22 0.0317(15) 0.0237(14) 0.0188(13) 0.0020(11) 0.0122(11) -0.0055(12)
C23 0.0357(16) 0.0174(13) 0.0267(14) 0.0030(11) 0.0127(12) 0.0014(12)
C24 0.0215(13) 0.0190(13) 0.0187(12) -0.0002(10) 0.0073(10) 0.0017(10)
C25 0.0163(12) 0.0175(12) 0.0132(11) -0.0004(9) 0.0057(9) 0.0019(10)
C26 0.0243(13) 0.0208(14) 0.0228(13) -0.0028(10) 0.0114(11) -0.0022(11)
C27 0.0261(15) 0.0322(16) 0.0331(15) -0.0020(12) 0.0194(13) -0.0014(12)
C28 0.0328(16) 0.0323(16) 0.0314(15) -0.0063(13) 0.0218(13) 0.0041(13)
C29 0.0349(16) 0.0244(15) 0.0295(15) -0.0103(12) 0.0150(13) -0.0010(12)
C30 0.0236(14) 0.0216(14) 0.0217(13) -0.0057(10) 0.0092(11) -0.0025(11)
C31 0.0173(12) 0.0145(12) 0.0118(11) -0.0020(9) 0.0040(9) 0.0018(10)
C32 0.0188(12) 0.0262(14) 0.0148(12) -0.0006(10) 0.0058(10) 0.0004(11)
C33 0.0151(12) 0.0408(17) 0.0196(13) -0.0023(12) 0.0030(10) 0.0038(12)
C34 0.0274(14) 0.0341(16) 0.0162(12) 0.0013(11) -0.0003(11) 0.0115(12)
C35 0.0377(16) 0.0199(14) 0.0193(13) 0.0028(11) 0.0092(12) 0.0029(12)
C36 0.0231(13) 0.0191(13) 0.0177(12) -0.0011(10) 0.0052(10) -0.0017(11)

loop_
_atom_type_symbol
_atom_type_description
_atom_type_scat_dispersion_real
_atom_type_scat_dispersion_imag
_atom_type_scat_source
C C 0.0033 0.0016 'International Tables Vol C Tables 4.2.6.8 and 6.1.1.4'
H H 0.0000 0.0000 'International Tables Vol C Tables 4.2.6.8 and 6.1.1.4'
N N 0.0061 0.0033 'International Tables Vol C Tables 4.2.6.8 and 6.1.1.4'
O O 0.0106 0.0060 'International Tables Vol C Tables 4.2.6.8 and 6.1.1.4'
P P 0.1023 0.0942 'International Tables Vol C Tables 4.2.6.8 and 6.1.1.4'
Pd Pd -0.9988 1.0072 'International Tables Vol C Tables 4.2.6.8 and 6.1.1.4'
S S 0.1246 0.1234 'International Tables Vol C Tables 4.2.6.8 and 6.1.1.4'

loop_
_geom_angle_atom_site_label_1
_geom_angle_atom_site_label_2
_geom_angle_atom_site_label_3
_geom_angle
_geom_angle_site_symmetry_1
_geom_angle_site_symmetry_3
_geom_angle_publ_flag
N1 C1 H1 116.9 . . ?
N1 C1 C2 126.1(2) . . ?
C2 C1 H1 116.9 . . ?
C1 N1 Pd1 123.65(16) . . ?
C1 N1 N2 115.42(19) . . ?
N2 N1 Pd1 120.84(15) . . ?
C3 O1 Pd1 123.17(15) . . ?
C19 P1 Pd1 104.13(8) . . ?
C19 P1 C31 106.98(11) . . ?
C25 P1 Pd1 120.15(8) . . ?
C25 P1 C19 108.90(11) . . ?
C25 P1 C31 102.95(11) . . ?
C31 P1 Pd1 113.16(8) . . ?
N1 Pd1 O1 93.47(7) . . ?
N1 Pd1 P1 170.68(6) . . ?
N1 Pd1 S1 84.47(6) . . ?
O1 Pd1 P1 88.05(5) . . ?
O1 Pd1 S1 177.67(5) . . ?
S1 Pd1 P1 94.16(2) . . ?
C12 S1 Pd1 96.15(8) . . ?
C1 C2 C10 116.1(2) . . ?
C3 C2 C1 126.1(2) . . ?
C3 C2 C10 117.3(2) . . ?
C12 N2 N1 112.98(19) . . ?
C10 O2 C11 114.0(2) . . ?
O1 C3 C2 127.4(2) . . ?
O1 C3 C4 114.9(2) . . ?
C2 C3 C4 117.6(2) . . ?
C12 N3 H3 118.2 . . ?
C12 N3 C13 123.6(2) . . ?
C13 N3 H3 118.2 . . ?
C9 O3 C10 114.6(2) . . ?
C5 C4 C3 121.8(2) . . ?
C5 C4 C9 118.5(2) . . ?
C9 C4 C3 119.6(2) . . ?
C4 C5 H5 119.7 . . ?
C6 C5 C4 120.5(2) . . ?
C6 C5 H5 119.7 . . ?
C5 C6 H6 120.0 . . ?
C7 C6 C5 120.0(2) . . ?
C7 C6 H6 120.0 . . ?
C6 C7 H7 119.8 . . ?
C6 C7 C8 120.5(2) . . ?
C8 C7 H7 119.8 . . ?
C7 C8 H8 120.4 . . ?
C9 C8 C7 119.3(2) . . ?
C9 C8 H8 120.4 . . ?
O3 C9 C4 120.6(2) . . ?
O3 C9 C8 118.1(2) . . ?
C8 C9 C4 121.3(2) . . ?
C2 C10 H10 108.9 . . ?
O2 C10 C2 107.2(2) . . ?
O2 C10 O3 109.6(2) . . ?
O2 C10 H10 108.9 . . ?
O3 C10 C2 113.1(2) . . ?
O3 C10 H10 108.9 . . ?
O2 C11 H11A 109.5 . . ?
O2 C11 H11B 109.5 . . ?
O2 C11 H11C 109.5 . . ?
H11A C11 H11B 109.5 . . ?
H11A C11 H11C 109.5 . . ?
H11B C11 H11C 109.5 . . ?
N2 C12 S1 125.42(18) . . ?
N2 C12 N3 120.1(2) . . ?
N3 C12 S1 114.43(18) . . ?
N3 C13 H13 108.2 . . ?
N3 C13 C14 112.3(2) . . ?
N3 C13 C18 108.5(2) . . ?
C14 C13 H13 108.2 . . ?
C14 C13 C18 111.5(2) . . ?
C18 C13 H13 108.2 . . ?
C13 C14 H14A 109.5 . . ?
C13 C14 H14B 109.5 . . ?
C13 C14 C15 110.7(2) . . ?
H14A C14 H14B 108.1 . . ?
C15 C14 H14A 109.5 . . ?
C15 C14 H14B 109.5 . . ?
C14 C15 H15A 109.4 . . ?
C14 C15 H15B 109.4 . . ?
H15A C15 H15B 108.0 . . ?
C16 C15 C14 111.4(2) . . ?
C16 C15 H15A 109.4 . . ?
C16 C15 H15B 109.4 . . ?
C15 C16 H16A 109.6 . . ?
C15 C16 H16B 109.6 . . ?
H16A C16 H16B 108.1 . . ?
C17 C16 C15 110.3(2) . . ?
C17 C16 H16A 109.6 . . ?
C17 C16 H16B 109.6 . . ?
C16 C17 H17A 109.4 . . ?
C16 C17 H17B 109.4 . . ?
H17A C17 H17B 108.0 . . ?
C18 C17 C16 111.2(2) . . ?
C18 C17 H17A 109.4 . . ?
C18 C17 H17B 109.4 . . ?
C13 C18 H18A 109.3 . . ?
C13 C18 H18B 109.3 . . ?
C17 C18 C13 111.5(2) . . ?
C17 C18 H18A 109.3 . . ?
C17 C18 H18B 109.3 . . ?
H18A C18 H18B 108.0 . . ?
C20 C19 P1 117.76(18) . . ?
C24 C19 P1 122.86(19) . . ?
C24 C19 C20 119.0(2) . . ?
C19 C20 H20 119.8 . . ?
C21 C20 C19 120.3(2) . . ?
C21 C20 H20 119.8 . . ?
C20 C21 H21 119.8 . . ?
C20 C21 C22 120.3(2) . . ?
C22 C21 H21 119.8 . . ?
C21 C22 H22 120.1 . . ?
C23 C22 C21 119.8(2) . . ?
C23 C22 H22 120.1 . . ?
C22 C23 H23 119.7 . . ?
C22 C23 C24 120.5(2) . . ?
C24 C23 H23 119.7 . . ?
C19 C24 H24 120.0 . . ?
C23 C24 C19 120.0(2) . . ?
C23 C24 H24 120.0 . . ?
C26 C25 P1 118.96(19) . . ?
C26 C25 C30 118.9(2) . . ?
C30 C25 P1 121.90(19) . . ?
C25 C26 H26 119.6 . . ?
C27 C26 C25 120.8(2) . . ?
C27 C26 H26 119.6 . . ?
C26 C27 H27 120.0 . . ?
C28 C27 C26 120.0(3) . . ?
C28 C27 H27 120.0 . . ?
C27 C28 H28 120.0 . . ?
C27 C28 C29 119.9(3) . . ?
C29 C28 H28 120.0 . . ?
C28 C29 H29 119.9 . . ?
C30 C29 C28 120.2(3) . . ?
C30 C29 H29 119.9 . . ?
C25 C30 H30 119.9 . . ?
C29 C30 C25 120.2(2) . . ?
C29 C30 H30 119.9 . . ?
C32 C31 P1 123.95(19) . . ?
C36 C31 P1 116.99(18) . . ?
C36 C31 C32 119.1(2) . . ?
C31 C32 H32 120.0 . . ?
C33 C32 C31 120.0(2) . . ?
C33 C32 H32 120.0 . . ?
C32 C33 H33 119.8 . . ?
C34 C33 C32 120.4(2) . . ?
C34 C33 H33 119.8 . . ?
C33 C34 H34 120.0 . . ?
C33 C34 C35 120.1(2) . . ?
C35 C34 H34 120.0 . . ?
C34 C35 H35 120.1 . . ?
C36 C35 C34 119.8(3) . . ?
C36 C35 H35 120.1 . . ?
C31 C36 H36 119.7 . . ?
C35 C36 C31 120.7(2) . . ?
C35 C36 H36 119.7 . . ?

loop_
_geom_bond_atom_site_label_1
_geom_bond_atom_site_label_2
_geom_bond_distance
_geom_bond_site_symmetry_2
_geom_bond_publ_flag
C1 H1 0.9500 . ?
C1 N1 1.295(3) . ?
C1 C2 1.419(3) . ?
N1 Pd1 2.0203(19) . ?
N1 N2 1.397(3) . ?
O1 Pd1 2.0246(16) . ?
O1 C3 1.291(3) . ?
P1 Pd1 2.2612(6) . ?
P1 C19 1.815(2) . ?
P1 C25 1.809(2) . ?
P1 C31 1.823(2) . ?
Pd1 S1 2.2354(6) . ?
S1 C12 1.760(2) . ?
C2 C3 1.388(3) . ?
C2 C10 1.501(3) . ?
N2 C12 1.296(3) . ?
O2 C10 1.380(3) . ?
O2 C11 1.437(3) . ?
C3 C4 1.475(3) . ?
N3 H3 0.8800 . ?
N3 C12 1.359(3) . ?
N3 C13 1.461(3) . ?
O3 C9 1.382(3) . ?
O3 C10 1.436(3) . ?
C4 C5 1.395(3) . ?
C4 C9 1.396(4) . ?
C5 H5 0.9500 . ?
C5 C6 1.386(4) . ?
C6 H6 0.9500 . ?
C6 C7 1.386(4) . ?
C7 H7 0.9500 . ?
C7 C8 1.386(4) . ?
C8 H8 0.9500 . ?
C8 C9 1.382(3) . ?
C10 H10 1.0000 . ?
C11 H11A 0.9800 . ?
C11 H11B 0.9800 . ?
C11 H11C 0.9800 . ?
C13 H13 1.0000 . ?
C13 C14 1.522(4) . ?
C13 C18 1.525(3) . ?
C14 H14A 0.9900 . ?
C14 H14B 0.9900 . ?
C14 C15 1.528(4) . ?
C15 H15A 0.9900 . ?
C15 H15B 0.9900 . ?
C15 C16 1.524(4) . ?
C16 H16A 0.9900 . ?
C16 H16B 0.9900 . ?
C16 C17 1.524(4) . ?
C17 H17A 0.9900 . ?
C17 H17B 0.9900 . ?
C17 C18 1.523(4) . ?
C18 H18A 0.9900 . ?
C18 H18B 0.9900 . ?
C19 C20 1.398(3) . ?
C19 C24 1.391(3) . ?
C20 H20 0.9500 . ?
C20 C21 1.380(4) . ?
C21 H21 0.9500 . ?
C21 C22 1.384(4) . ?
C22 H22 0.9500 . ?
C22 C23 1.376(4) . ?
C23 H23 0.9500 . ?
C23 C24 1.391(4) . ?
C24 H24 0.9500 . ?
C25 C26 1.386(3) . ?
C25 C30 1.399(3) . ?
C26 H26 0.9500 . ?
C26 C27 1.386(4) . ?
C27 H27 0.9500 . ?
C27 C28 1.381(4) . ?
C28 H28 0.9500 . ?
C28 C29 1.389(4) . ?
C29 H29 0.9500 . ?
C29 C30 1.384(4) . ?
C30 H30 0.9500 . ?
C31 C32 1.391(3) . ?
C31 C36 1.390(3) . ?
C32 H32 0.9500 . ?
C32 C33 1.391(3) . ?
C33 H33 0.9500 . ?
C33 C34 1.374(4) . ?
C34 H34 0.9500 . ?
C34 C35 1.386(4) . ?
C35 H35 0.9500 . ?
C35 C36 1.385(4) . ?
C36 H36 0.9500 . ?

loop_
_geom_torsion_atom_site_label_1
_geom_torsion_atom_site_label_2
_geom_torsion_atom_site_label_3
_geom_torsion_atom_site_label_4
_geom_torsion
_geom_torsion_site_symmetry_1
_geom_torsion_site_symmetry_2
_geom_torsion_site_symmetry_3
_geom_torsion_site_symmetry_4
_geom_torsion_publ_flag
C1 N1 N2 C12 -179.9(2) . . . . ?
C1 C2 C3 O1 -1.5(4) . . . . ?
C1 C2 C3 C4 -179.7(2) . . . . ?
C1 C2 C10 O2 -89.9(3) . . . . ?
C1 C2 C10 O3 149.2(2) . . . . ?
N1 C1 C2 C3 3.3(4) . . . . ?
N1 C1 C2 C10 175.2(2) . . . . ?
N1 N2 C12 S1 -0.8(3) . . . . ?
N1 N2 C12 N3 177.0(2) . . . . ?
O1 C3 C4 C5 8.3(3) . . . . ?
O1 C3 C4 C9 -166.8(2) . . . . ?
P1 C19 C20 C21 -175.98(19) . . . . ?
P1 C19 C24 C23 175.2(2) . . . . ?
P1 C25 C26 C27 -175.9(2) . . . . ?
P1 C25 C30 C29 176.0(2) . . . . ?
P1 C31 C32 C33 178.5(2) . . . . ?
P1 C31 C36 C35 -179.4(2) . . . . ?
Pd1 N1 N2 C12 3.6(3) . . . . ?
Pd1 O1 C3 C2 -0.3(3) . . . . ?
Pd1 O1 C3 C4 177.98(15) . . . . ?
Pd1 P1 C19 C20 61.24(19) . . . . ?
Pd1 P1 C19 C24 -111.40(19) . . . . ?
Pd1 P1 C25 C26 -22.1(2) . . . . ?
Pd1 P1 C25 C30 163.02(17) . . . . ?
Pd1 P1 C31 C32 -115.5(2) . . . . ?
Pd1 P1 C31 C36 64.4(2) . . . . ?
Pd1 S1 C12 N2 -1.8(2) . . . . ?
Pd1 S1 C12 N3 -179.73(18) . . . . ?
C2 C1 N1 Pd1 -2.8(4) . . . . ?
C2 C1 N1 N2 -179.2(2) . . . . ?
C2 C3 C4 C5 -173.2(2) . . . . ?
C2 C3 C4 C9 11.6(3) . . . . ?
C3 C2 C10 O2 82.8(3) . . . . ?
C3 C2 C10 O3 -38.2(3) . . . . ?
C3 C4 C5 C6 -175.7(2) . . . . ?
C3 C4 C9 O3 -0.9(4) . . . . ?
C3 C4 C9 C8 176.5(2) . . . . ?
N3 C13 C14 C15 176.8(2) . . . . ?
N3 C13 C18 C17 -178.8(2) . . . . ?
C4 C5 C6 C7 0.1(4) . . . . ?
C5 C4 C9 O3 -176.2(2) . . . . ?
C5 C4 C9 C8 1.2(4) . . . . ?
C5 C6 C7 C8 -0.4(4) . . . . ?
C6 C7 C8 C9 1.0(4) . . . . ?
C7 C8 C9 O3 176.0(2) . . . . ?
C7 C8 C9 C4 -1.4(4) . . . . ?
C9 O3 C10 C2 48.5(3) . . . . ?
C9 O3 C10 O2 -71.0(3) . . . . ?
C9 C4 C5 C6 -0.5(4) . . . . ?
C10 C2 C3 O1 -173.4(2) . . . . ?
C10 C2 C3 C4 8.4(3) . . . . ?
C10 O3 C9 C4 -29.8(3) . . . . ?
C10 O3 C9 C8 152.7(2) . . . . ?
C11 O2 C10 C2 173.5(2) . . . . ?
C11 O2 C10 O3 -63.4(3) . . . . ?
C12 N3 C13 C14 79.9(3) . . . . ?
C12 N3 C13 C18 -156.5(2) . . . . ?
C13 N3 C12 S1 -176.20(19) . . . . ?
C13 N3 C12 N2 5.7(4) . . . . ?
C13 C14 C15 C16 -56.4(3) . . . . ?
C14 C13 C18 C17 -54.7(3) . . . . ?
C14 C15 C16 C17 57.1(3) . . . . ?
C15 C16 C17 C18 -56.4(3) . . . . ?
C16 C17 C18 C13 55.5(3) . . . . ?
C18 C13 C14 C15 54.9(3) . . . . ?
C19 P1 C25 C26 -141.9(2) . . . . ?
C19 P1 C25 C30 43.2(2) . . . . ?
C19 P1 C31 C32 -1.4(2) . . . . ?
C19 P1 C31 C36 178.46(19) . . . . ?
C19 C20 C21 C22 1.1(4) . . . . ?
C20 C19 C24 C23 2.7(4) . . . . ?
C20 C21 C22 C23 1.3(4) . . . . ?
C21 C22 C23 C24 -1.6(4) . . . . ?
C22 C23 C24 C19 -0.3(4) . . . . ?
C24 C19 C20 C21 -3.0(4) . . . . ?
C25 P1 C19 C20 -169.44(18) . . . . ?
C25 P1 C19 C24 17.9(2) . . . . ?
C25 P1 C31 C32 113.2(2) . . . . ?
C25 P1 C31 C36 -66.8(2) . . . . ?
C25 C26 C27 C28 -0.1(4) . . . . ?
C26 C25 C30 C29 1.1(4) . . . . ?
C26 C27 C28 C29 0.8(4) . . . . ?
C27 C28 C29 C30 -0.5(4) . . . . ?
C28 C29 C30 C25 -0.5(4) . . . . ?
C30 C25 C26 C27 -0.8(4) . . . . ?
C31 P1 C19 C20 -58.8(2) . . . . ?
C31 P1 C19 C24 128.5(2) . . . . ?
C31 P1 C25 C26 104.8(2) . . . . ?
C31 P1 C25 C30 -70.1(2) . . . . ?
C31 C32 C33 C34 1.0(4) . . . . ?
C32 C31 C36 C35 0.5(4) . . . . ?
C32 C33 C34 C35 0.4(4) . . . . ?
C33 C34 C35 C36 -1.3(4) . . . . ?
C34 C35 C36 C31 0.9(4) . . . . ?
C36 C31 C32 C33 -1.4(4) . . . . ?

loop_
_smtbx_masks_void_nr
_smtbx_masks_void_average_x
_smtbx_masks_void_average_y
_smtbx_masks_void_average_z
_smtbx_masks_void_volume
_smtbx_masks_void_count_electrons
_smtbx_masks_void_content
1 0.043 0.229 0.752 55.9 0.0 ?
2 0.043 0.271 0.252 55.9 0.0 ?
3 -0.043 0.729 0.748 55.9 0.0 ?
4 -0.043 0.771 0.248 55.9 0.0 ?
